data_7106160
loop_
_publ_author_name
'Xavier Urbaneja'
'Audrey Mercier'
'Celine Besnard'
'Peter Kundig'

_publ_section_title
;
 Highly efficient desymmetrisation of a tricarbonylchromium
 1,4-dibromonaphthalene complex by asymmetric Suzuki&#x0096;Miyaura
 coupling
;
_journal_name_full Chem.Commun.
_journal_page_first 3739
_journal_paper_doi 10.1039/c1cc10347d
_journal_volume 47
_journal_year 2011
_chemical_absolute_configuration ad
_chemical_formula_moiety 'C51 H40 N O2 P Pd, 0.5(C7 H14), F6 Sb'
_chemical_formula_sum 'C54.5 H47 F6 N O2 P Pd Sb'
_chemical_formula_weight 1121.09
_space_group_IT_number 96
_symmetry_cell_setting tetragonal
_symmetry_space_group_name_Hall 'P 4nw 2abw'
_symmetry_space_group_name_H-M 'P 43 21 2'
_atom_sites_solution_hydrogens geom
_atom_sites_solution_primary direct
_cell_angle_alpha 90
_cell_angle_beta 90
_cell_angle_gamma 90
_cell_formula_units_Z 8
_cell_length_a 12.5930(10)
_cell_length_b 12.5930(10)
_cell_length_c 59.124(6)
_cell_measurement_reflns_used 49480
_cell_measurement_temperature 170
_cell_measurement_theta_max 27.8
_cell_measurement_theta_min 3.6
_cell_volume 9376.1(14)
_computing_cell_refinement 'XDS (Kabsch, 1993)'
_computing_data_collection 'IPDS (Stoe & Cie, 1996)'
_computing_data_reduction 'XDS (Kabsch, 1993)'
_computing_molecular_graphics 'CAMERON (Watkin et al., 1996)'
_computing_publication_material 'CRYSTALS (Betteridge et al., 2003)'
_computing_structure_refinement 'CRYSTALS (Betteridge et al., 2003)'
_computing_structure_solution 'SHELXS 86 (Sheldrick, 1986)'
_diffrn_ambient_temperature 170
_diffrn_measured_fraction_theta_full 0.989
_diffrn_measured_fraction_theta_max 0.989
_diffrn_measurement_device Area
_diffrn_measurement_device_type 'Stoe IPDS'
_diffrn_measurement_method \w
_diffrn_radiation_monochromator graphite
_diffrn_radiation_type 'Mo K\a'
_diffrn_radiation_wavelength 0.71073
_diffrn_reflns_av_R_equivalents 0.031
_diffrn_reflns_limit_h_max 14
_diffrn_reflns_limit_h_min -14
_diffrn_reflns_limit_k_max 15
_diffrn_reflns_limit_k_min -15
_diffrn_reflns_limit_l_max 72
_diffrn_reflns_limit_l_min -72
_diffrn_reflns_number 58517
_diffrn_reflns_theta_full 25.831
_diffrn_reflns_theta_max 25.831
_diffrn_reflns_theta_min 3.666
_diffrn_standards_number 0
_exptl_absorpt_coefficient_mu 1.061
_exptl_absorpt_correction_T_max 0.81
_exptl_absorpt_correction_T_min 0.66
_exptl_absorpt_correction_type multi-scan
_exptl_absorpt_process_details 'XDS (Kabsch, 1993)'
_exptl_crystal_colour yellow
_exptl_crystal_density_diffrn 1.588
_exptl_crystal_density_method 'not measured'
_exptl_crystal_description cube
_exptl_crystal_F_000 4504
_exptl_crystal_size_max 0.200
_exptl_crystal_size_mid 0.200
_exptl_crystal_size_min 0.200
_refine_diff_density_max 0.73
_refine_diff_density_min -0.94
_refine_ls_abs_structure_details 'Flack (1983), 0 Friedel-pairs'
_refine_ls_abs_structure_Flack 0.09(2)
_refine_ls_extinction_method None
_refine_ls_goodness_of_fit_ref 0.9205
_refine_ls_hydrogen_treatment none
_refine_ls_matrix_type full
_refine_ls_number_parameters 603
_refine_ls_number_reflns 8953
_refine_ls_number_restraints 39
_refine_ls_R_factor_all 0.0458
_refine_ls_R_factor_gt 0.0435
_refine_ls_shift/su_max 0.0151026
_refine_ls_shift/su_mean 0.0002853
_refine_ls_structure_factor_coef Fsqd
_refine_ls_weighting_details
;
Method, part 1, Chebychev polynomial, (Watkin, 1994, Prince, 1982)
[weight] = 1.0/[A~0~*T~0~(x)+A~1~*T~1~(x) ... +A~n-1~]*T~n-1~(x)]
where A~i~ are the Chebychev coefficients listed below and x= Fcalc/Fmax
Method = Robust Weighting (Prince, 1982)
W = [weight] * [1-(deltaF/6*sigmaF)^2^]^2^
A~i~ are:
4.55 5.46 1.88
;
_refine_ls_weighting_scheme calc
_refine_ls_wR_factor_all 0.0965
_refine_ls_wR_factor_gt 0.0953
_refine_ls_wR_factor_ref 0.0965
_reflns_limit_h_max 10
_reflns_limit_h_min -10
_reflns_limit_k_max 15
_reflns_limit_k_min 0
_reflns_limit_l_max 72
_reflns_limit_l_min 0
_reflns_number_gt 8670
_reflns_number_total 8966
_reflns_threshold_expression I>2.0\s(I)
_oxford_diffrn_Wilson_B_factor 1.83
_oxford_diffrn_Wilson_scale 0.24
_oxford_refine_ls_r_factor_ref 0.0458
_oxford_refine_ls_scale 0.067617(9)
_oxford_reflns_number_all 8953
_oxford_reflns_threshold_expression_ref I>-10.0\s(I)
_cod_data_source_file c1cc10347d.txt
_cod_data_source_block 1
_cod_depositor_comments
;
The following automatic conversions were performed:

'_symmetry_cell_setting' value 'Tetragonal' changed to 'tetragonal'
according to the built-in table from CIF Core dictionary named
'cif_core.dic' version 2.4.1 from 2010-06-29.

Automatic conversion script
Id: cif_fix_values 1646 2011-03-28 12:23:43Z adriana 

2018-06-18
Z value and formula fixed to values more according to usual
chemical conventions.                 miguel
;
_cod_original_formula_sum 'C109 H94 F12 N2 O4 P2 Pd2 Sb2'
_cod_original_formula_weight 2242.18
_cod_original_formula_moiety '2(C51 H40 N O2 P Pd), C7 H14, 2(F6 Sb) '
_cod_original_formula_units_Z 4
_cod_original_sg_symbol_H-M 'P 43 21 2 '
_cod_database_code 7106160

loop_
_symmetry_equiv_pos_as_xyz
x,y,z
-y+1/2,x+1/2,z+3/4
-x,-y,z+1/2
y+1/2,-x+1/2,z+1/4
-x+1/2,y+1/2,-z+3/4
y,x,-z
x+1/2,-y+1/2,-z+1/4
-y,-x,-z+1/2

loop_
_atom_site_label
_atom_site_type_symbol
_atom_site_fract_x
_atom_site_fract_y
_atom_site_fract_z
_atom_site_U_iso_or_equiv
_atom_site_occupancy
_atom_site_adp_type
_atom_site_refinement_flags_posn
_atom_site_refinement_flags_adp
_atom_site_refinement_flags_occupancy
_atom_site_disorder_assembly
_atom_site_disorder_group
_oxford_atom_site_special_shape
_atom_site_attached_hydrogens
Sb1 Sb 0.06925(3) 0.47737(3) 0.450943(7) 0.0288 1.0000 Uani . . . . . . .
F2 F -0.0656(3) 0.4818(4) 0.46354(8) 0.0553 1.0000 Uani . . . . . . .
F3 F 0.0133(3) 0.5249(3) 0.42359(7) 0.0463 1.0000 Uani . . . . . . .
F4 F 0.0486(4) 0.3363(3) 0.44259(7) 0.0477 1.0000 Uani . . . . . . .
F5 F 0.2047(3) 0.4701(4) 0.43766(9) 0.0629 1.0000 Uani . . . . . . .
F6 F 0.1256(3) 0.4323(3) 0.47870(7) 0.0472 1.0000 Uani . . . . . . .
F7 F 0.0963(4) 0.6166(3) 0.45944(10) 0.0700 1.0000 Uani . . . . . . .
Pd8 Pd 0.23267(3) 0.56317(3) 0.538641(7) 0.0206 1.0000 Uani . . . . . . .
P9 P 0.10560(10) 0.47753(10) 0.55810(2) 0.0146 1.0000 Uani . . . . . . .
O10 O 0.0765(3) 0.5260(3) 0.58278(6) 0.0175 1.0000 Uani . . . . . . .
C11 C 0.0247(4) 0.6244(4) 0.58172(8) 0.0173 1.0000 Uani . . . . . . .
C12 C -0.0825(4) 0.6249(4) 0.57723(9) 0.0181 1.0000 Uani . . . . . . .
C13 C -0.1341(4) 0.7252(4) 0.57327(9) 0.0195 1.0000 Uani . . . . . . .
C14 C -0.0728(5) 0.8187(4) 0.57453(9) 0.0203 1.0000 Uani . . . . . . .
C15 C -0.1219(5) 0.9190(5) 0.56984(10) 0.0262 1.0000 Uani . . . . . . .
C16 C -0.2267(5) 0.9233(5) 0.56470(11) 0.0331 1.0000 Uani . . . . . . .
C17 C -0.2881(5) 0.8311(5) 0.56374(11) 0.0298 1.0000 Uani . . . . . . .
C18 C -0.2442(4) 0.7325(5) 0.56797(11) 0.0290 1.0000 Uani . . . . . . .
H181 H -0.2860 0.6720 0.5674 0.0332 1.0000 Uiso R . . . . . .
H171 H -0.3604 0.8347 0.5607 0.0409 1.0000 Uiso R . . . . . .
H161 H -0.2578 0.9899 0.5617 0.0441 1.0000 Uiso R . . . . . .
H151 H -0.0805 0.9808 0.5698 0.0268 1.0000 Uiso R . . . . . .
C19 C 0.0360(4) 0.8134(4) 0.58032(9) 0.0199 1.0000 Uani . . . . . . .
C20 C 0.0867(4) 0.7189(4) 0.58459(9) 0.0180 1.0000 Uani . . . . . . .
C21 C 0.1989(4) 0.7192(4) 0.59255(9) 0.0203 1.0000 Uani . . . . . . .
C22 C 0.2301(5) 0.6512(5) 0.61002(10) 0.0292 1.0000 Uani . . . . . . .
C23 C 0.3320(5) 0.6581(5) 0.61893(11) 0.0338 1.0000 Uani . . . . . . .
C24 C 0.4042(5) 0.7315(6) 0.61060(12) 0.0400 1.0000 Uani . . . . . . .
C25 C 0.3728(5) 0.7993(5) 0.59321(12) 0.0360 1.0000 Uani . . . . . . .
C26 C 0.2715(5) 0.7908(5) 0.58413(11) 0.0286 1.0000 Uani . . . . . . .
H261 H 0.2519 0.8332 0.5720 0.0410 1.0000 Uiso R . . . . . .
H251 H 0.4196 0.8499 0.5877 0.0491 1.0000 Uiso R . . . . . .
H241 H 0.4736 0.7341 0.6163 0.0591 1.0000 Uiso R . . . . . .
H231 H 0.3509 0.6170 0.6314 0.0419 1.0000 Uiso R . . . . . .
H221 H 0.1842 0.5983 0.6149 0.0412 1.0000 Uiso R . . . . . .
H191 H 0.0754 0.8759 0.5815 0.0230 1.0000 Uiso R . . . . . .
C27 C -0.1394(4) 0.5224(4) 0.57389(9) 0.0172 1.0000 Uani . . . . . . .
C28 C -0.1055(4) 0.4514(4) 0.55771(8) 0.0164 1.0000 Uani . . . . . . .
O29 O -0.0097(3) 0.4740(3) 0.54608(6) 0.0161 1.0000 Uani . . . . . . .
C30 C -0.1622(4) 0.3593(4) 0.55101(9) 0.0172 1.0000 Uani . . . . . . .
C31 C -0.1262(4) 0.2876(4) 0.53297(9) 0.0182 1.0000 Uani . . . . . . .
C32 C -0.0819(4) 0.3221(4) 0.51260(9) 0.0229 1.0000 Uani . . . . . . .
C33 C -0.0520(5) 0.2494(5) 0.49596(10) 0.0293 1.0000 Uani . . . . . . .
C34 C -0.0636(5) 0.1416(5) 0.49944(10) 0.0313 1.0000 Uani . . . . . . .
C35 C -0.1084(5) 0.1054(4) 0.51959(10) 0.0281 1.0000 Uani . . . . . . .
C36 C -0.1380(5) 0.1765(4) 0.53573(10) 0.0249 1.0000 Uani . . . . . . .
H361 H -0.1670 0.1499 0.5492 0.0321 1.0000 Uiso R . . . . . .
H351 H -0.1194 0.0332 0.5219 0.0381 1.0000 Uiso R . . . . . .
H341 H -0.0406 0.0932 0.4885 0.0498 1.0000 Uiso R . . . . . .
H331 H -0.0238 0.2729 0.4822 0.0280 1.0000 Uiso R . . . . . .
H321 H -0.0741 0.3948 0.5099 0.0241 1.0000 Uiso R . . . . . .
C37 C -0.2556(4) 0.3398(4) 0.56248(9) 0.0197 1.0000 Uani . . . . . . .
C38 C -0.2908(4) 0.4039(4) 0.58065(9) 0.0204 1.0000 Uani . . . . . . .
C39 C -0.2317(4) 0.4967(4) 0.58689(9) 0.0191 1.0000 Uani . . . . . . .
C40 C -0.2665(5) 0.5584(5) 0.60541(9) 0.0265 1.0000 Uani . . . . . . .
C41 C -0.3575(5) 0.5291(5) 0.61699(10) 0.0309 1.0000 Uani . . . . . . .
C42 C -0.4175(5) 0.4405(5) 0.61072(10) 0.0293 1.0000 Uani . . . . . . .
C43 C -0.3844(5) 0.3787(5) 0.59256(10) 0.0260 1.0000 Uani . . . . . . .
H431 H -0.4249 0.3209 0.5880 0.0310 1.0000 Uiso R . . . . . .
H421 H -0.4757 0.4204 0.6195 0.0430 1.0000 Uiso R . . . . . .
H411 H -0.3810 0.5710 0.6290 0.0359 1.0000 Uiso R . . . . . .
H401 H -0.2296 0.6197 0.6098 0.0349 1.0000 Uiso R . . . . . .
H371 H -0.2970 0.2815 0.5581 0.0249 1.0000 Uiso R . . . . . .
N44 N 0.1527(3) 0.3609(3) 0.56517(7) 0.0160 1.0000 Uani . . . . . . .
C45 C 0.1117(4) 0.2930(4) 0.58415(9) 0.0180 1.0000 Uani . . . . . . .
C46 C 0.1871(4) 0.2977(4) 0.60413(9) 0.0221 1.0000 Uani . . . . . . .
C47 C 0.1625(6) 0.3684(5) 0.62161(11) 0.0348 1.0000 Uani . . . . . . .
C48 C 0.2311(7) 0.3764(6) 0.64019(12) 0.0496 1.0000 Uani . . . . . . .
C49 C 0.3193(7) 0.3169(7) 0.64152(12) 0.0510 1.0000 Uani . . . . . . .
C50 C 0.3439(6) 0.2479(8) 0.62456(12) 0.0513 1.0000 Uani . . . . . . .
C51 C 0.2755(5) 0.2356(6) 0.60561(11) 0.0402 1.0000 Uani . . . . . . .
H511 H 0.2895 0.1860 0.5944 0.0520 1.0000 Uiso R . . . . . .
H501 H 0.4051 0.2067 0.6256 0.0560 1.0000 Uiso R . . . . . .
H491 H 0.3648 0.3280 0.6537 0.0631 1.0000 Uiso R . . . . . .
H481 H 0.2122 0.4207 0.6521 0.0501 1.0000 Uiso R . . . . . .
H471 H 0.1028 0.4111 0.6207 0.0329 1.0000 Uiso R . . . . . .
C52 C 0.0873(5) 0.1799(4) 0.57657(10) 0.0235 1.0000 Uani . . . . . . .
H522 H 0.0957 0.1330 0.5893 0.0340 1.0000 Uiso R . . . . . .
H521 H 0.1353 0.1591 0.5648 0.0339 1.0000 Uiso R . . . . . .
H523 H 0.0155 0.1750 0.5711 0.0342 1.0000 Uiso R . . . . . .
H451 H 0.0442 0.3241 0.5890 0.0228 1.0000 Uiso R . . . . . .
C53 C 0.2413(4) 0.3210(4) 0.55126(8) 0.0177 1.0000 Uani . . . . . . .
C54 C 0.3288(4) 0.4015(4) 0.54819(9) 0.0212 1.0000 Uani . . . . . . .
C55 C 0.3514(4) 0.4797(5) 0.56468(10) 0.0272 1.0000 Uani . . . . . . .
C56 C 0.4432(5) 0.5417(6) 0.56322(11) 0.0401 1.0000 Uani . . . . . . .
C57 C 0.5143(5) 0.5258(6) 0.54609(12) 0.0413 1.0000 Uani . . . . . . .
C58 C 0.4954(5) 0.4503(6) 0.53012(13) 0.0410 1.0000 Uani . . . . . . .
C59 C 0.4047(5) 0.3905(5) 0.53097(11) 0.0329 1.0000 Uani . . . . . . .
H591 H 0.3919 0.3414 0.5197 0.0381 1.0000 Uiso R . . . . . .
H581 H 0.5432 0.4404 0.5182 0.0549 1.0000 Uiso R . . . . . .
H571 H 0.5777 0.5637 0.5457 0.0509 1.0000 Uiso R . . . . . .
H561 H 0.4540 0.5959 0.5737 0.0420 1.0000 Uiso R . . . . . .
H551 H 0.3245 0.4667 0.5800 0.0391 1.0000 Uiso R . . . . . .
C60 C 0.2011(5) 0.2744(5) 0.52875(9) 0.0272 1.0000 Uani . . . . . . .
H602 H 0.2483 0.2193 0.5236 0.0349 1.0000 Uiso R . . . . . .
H601 H 0.1314 0.2455 0.5309 0.0350 1.0000 Uiso R . . . . . .
H603 H 0.1981 0.3304 0.5177 0.0349 1.0000 Uiso R . . . . . .
H531 H 0.2729 0.2615 0.5596 0.0258 1.0000 Uiso R . . . . . .
C61 C 0.3294(6) 0.6826(6) 0.51991(14) 0.0489 1.0000 Uani . . . . . . .
C62 C 0.2379(6) 0.6611(6) 0.50837(12) 0.0446 1.0000 Uani . . . . . . .
C63 C 0.1378(6) 0.6727(5) 0.52038(12) 0.0410 1.0000 Uani . . . . . . .
H621 H 0.2402 0.6287 0.4933 0.0569 1.0000 Uiso R . . . . . .
H611 H 0.3919 0.7220 0.5199 0.0632 1.0000 Uiso R . . . . . .
C64 C 0.8513(8) 0.7892(7) 0.50869(14) 0.0819 1.0000 Uani D U . . . . .
C65 C 0.8498(11) 0.6722(9) 0.5054(2) 0.1205 1.0000 Uani D U . . . . .
C66 C 0.7577(8) 0.6081(10) 0.5103(2) 0.1311 1.0000 Uani D U . . . . .
C67 C 0.6661(11) 0.6661(11) 0.500000(10) 0.1362 1.0000 Uani DS TU . . . . .
H672 H 0.6161 0.6546 0.5118 0.1714 1.0000 Uiso R . . . . . .
H662 H 0.7478 0.6102 0.5262 0.1542 1.0000 Uiso R . . . . . .
H661 H 0.7692 0.5368 0.5056 0.1542 1.0000 Uiso R . . . . . .
H651 H 0.9049 0.6409 0.5147 0.2270 1.0000 Uiso R . . . . . .
H652 H 0.8672 0.6625 0.4896 0.2271 1.0000 Uiso R . . . . . .
H642 H 0.8203 0.8000 0.5236 0.0860 1.0000 Uiso R . . . . . .
H641 H 0.9239 0.8154 0.5086 0.0861 1.0000 Uiso R . . . . . .

loop_
_atom_site_aniso_label
_atom_site_aniso_U_11
_atom_site_aniso_U_22
_atom_site_aniso_U_33
_atom_site_aniso_U_23
_atom_site_aniso_U_13
_atom_site_aniso_U_12
Sb1 0.02282(19) 0.01723(17) 0.0464(2) 0.00597(17) -0.00440(18) 0.00303(16)
F2 0.039(2) 0.060(3) 0.067(3) 0.003(2) 0.011(2) 0.023(2)
F3 0.044(2) 0.044(2) 0.051(2) 0.015(2) -0.0190(19) -0.0023(19)
F4 0.064(3) 0.028(2) 0.052(2) -0.0017(17) 0.009(2) -0.0001(19)
F5 0.035(2) 0.063(3) 0.090(3) 0.036(3) 0.009(2) 0.006(2)
F6 0.052(2) 0.040(2) 0.050(2) 0.012(2) -0.0147(19) 0.013(2)
F7 0.087(4) 0.024(2) 0.099(4) 0.008(2) -0.039(3) 0.003(2)
Pd8 0.01536(19) 0.0198(2) 0.02651(19) 0.00714(17) 0.00115(16) 0.00211(16)
P9 0.0115(6) 0.0104(5) 0.0219(6) 0.0007(5) -0.0002(5) 0.0014(5)
O10 0.0159(17) 0.0144(16) 0.0223(17) -0.0018(14) -0.0028(15) 0.0034(14)
C11 0.022(3) 0.016(2) 0.014(2) 0.0010(19) -0.001(2) 0.004(2)
C12 0.014(3) 0.015(3) 0.025(3) -0.001(2) 0.003(2) 0.000(2)
C13 0.019(3) 0.015(2) 0.025(3) -0.005(2) 0.001(2) 0.004(2)
C14 0.027(3) 0.015(2) 0.019(3) -0.002(2) 0.002(2) 0.004(2)
C15 0.033(3) 0.016(3) 0.029(3) 0.004(2) -0.003(2) 0.008(2)
C16 0.027(3) 0.018(3) 0.055(4) 0.001(3) 0.005(3) 0.009(3)
C17 0.018(3) 0.023(3) 0.049(4) 0.004(3) 0.001(3) 0.016(2)
C18 0.016(3) 0.022(3) 0.049(4) -0.002(3) -0.005(3) 0.003(2)
C19 0.012(3) 0.016(2) 0.031(3) -0.003(2) 0.003(2) -0.003(2)
C20 0.017(3) 0.015(2) 0.022(2) -0.002(2) -0.002(2) -0.002(2)
C21 0.020(3) 0.013(2) 0.028(3) -0.002(2) -0.002(2) -0.001(2)
C22 0.037(3) 0.024(3) 0.027(3) -0.001(2) -0.008(3) 0.001(3)
C23 0.037(4) 0.032(3) 0.032(3) -0.005(3) -0.012(3) -0.007(3)
C24 0.017(3) 0.045(4) 0.058(4) -0.013(3) -0.019(3) -0.001(3)
C25 0.023(3) 0.029(3) 0.057(4) -0.001(3) -0.005(3) -0.010(3)
C26 0.020(3) 0.029(3) 0.037(3) 0.007(3) 0.000(3) 0.000(2)
C27 0.013(2) 0.013(2) 0.025(3) 0.003(2) -0.001(2) 0.0023(19)
C28 0.013(2) 0.018(3) 0.018(2) 0.0020(19) 0.0007(19) 0.0031(19)
O29 0.0111(16) 0.0129(16) 0.0243(18) 0.0007(14) -0.0010(14) 0.0007(13)
C30 0.014(2) 0.013(2) 0.024(3) 0.003(2) -0.006(2) 0.0006(18)
C31 0.019(3) 0.009(2) 0.027(3) -0.001(2) -0.005(2) 0.0056(19)
C32 0.019(3) 0.019(3) 0.031(3) 0.000(2) -0.004(2) -0.001(2)
C33 0.023(3) 0.034(3) 0.031(3) -0.003(3) -0.003(2) 0.002(2)
C34 0.031(3) 0.030(3) 0.033(3) -0.018(3) 0.003(3) 0.003(3)
C35 0.033(3) 0.010(2) 0.042(3) -0.004(2) -0.003(3) 0.001(2)
C36 0.026(3) 0.017(3) 0.032(3) 0.001(2) -0.005(2) -0.007(2)
C37 0.019(3) 0.016(3) 0.024(3) -0.002(2) -0.004(2) -0.004(2)
C38 0.018(3) 0.020(3) 0.023(3) 0.004(2) -0.001(2) 0.001(2)
C39 0.015(2) 0.017(3) 0.025(3) -0.002(2) -0.002(2) 0.003(2)
C40 0.027(3) 0.022(3) 0.030(3) 0.001(2) 0.008(2) -0.007(3)
C41 0.025(3) 0.040(4) 0.028(3) -0.007(3) 0.011(2) -0.005(3)
C42 0.023(3) 0.033(3) 0.031(3) 0.004(3) 0.012(2) -0.001(3)
C43 0.027(3) 0.021(3) 0.030(3) 0.007(2) 0.000(2) -0.004(2)
N44 0.015(2) 0.011(2) 0.022(2) 0.0033(17) 0.0043(17) 0.0047(16)
C45 0.015(3) 0.013(2) 0.026(3) -0.001(2) 0.003(2) 0.0022(19)
C46 0.020(3) 0.021(3) 0.025(3) 0.008(2) 0.001(2) -0.009(2)
C47 0.047(4) 0.025(3) 0.032(3) -0.002(3) 0.002(3) -0.014(3)
C48 0.074(6) 0.042(4) 0.032(4) 0.003(3) -0.007(4) -0.031(4)
C49 0.054(5) 0.074(6) 0.025(3) 0.012(4) -0.015(3) -0.029(4)
C50 0.028(4) 0.087(6) 0.039(4) 0.025(4) -0.008(3) -0.002(4)
C51 0.024(3) 0.068(5) 0.029(3) 0.015(3) -0.005(3) 0.002(3)
C52 0.029(3) 0.011(2) 0.030(3) 0.001(2) -0.002(2) -0.009(2)
C53 0.024(3) 0.011(2) 0.019(2) -0.0010(19) 0.002(2) 0.011(2)
C54 0.017(3) 0.022(3) 0.024(3) 0.007(2) 0.004(2) 0.010(2)
C55 0.016(3) 0.041(3) 0.025(3) 0.002(3) -0.002(2) 0.002(3)
C56 0.026(3) 0.055(5) 0.040(4) -0.001(3) -0.011(3) -0.010(3)
C57 0.013(3) 0.057(4) 0.054(4) 0.017(4) 0.000(3) 0.004(3)
C58 0.030(3) 0.043(4) 0.050(4) 0.019(3) 0.017(3) 0.010(3)
C59 0.034(4) 0.031(3) 0.034(3) 0.007(3) 0.022(3) 0.008(3)
C60 0.034(3) 0.028(3) 0.019(3) -0.007(2) -0.005(2) 0.006(3)
C61 0.030(4) 0.045(4) 0.072(5) 0.023(4) 0.016(4) -0.001(3)
C62 0.054(5) 0.040(4) 0.040(4) 0.024(3) -0.006(3) -0.005(3)
C63 0.045(4) 0.027(3) 0.051(4) 0.020(3) 0.007(3) 0.015(3)
C64 0.089(5) 0.085(5) 0.071(6) -0.001(5) 0.020(5) -0.017(6)
C65 0.141(7) 0.120(7) 0.100(7) -0.006(6) 0.020(6) -0.019(7)
C66 0.140(8) 0.141(7) 0.112(8) -0.025(6) 0.017(7) -0.036(8)
C67 0.143(7) 0.143(7) 0.123(10) -0.021(7) 0.021(7) -0.047(9)

loop_
_atom_type_symbol
_atom_type_scat_dispersion_real
_atom_type_scat_dispersion_imag
_atom_type_scat_Cromer_Mann_a1
_atom_type_scat_Cromer_Mann_b1
_atom_type_scat_Cromer_Mann_a2
_atom_type_scat_Cromer_Mann_b2
_atom_type_scat_Cromer_Mann_a3
_atom_type_scat_Cromer_Mann_b3
_atom_type_scat_Cromer_Mann_a4
_atom_type_scat_Cromer_Mann_b4
_atom_type_scat_Cromer_Mann_c
_atom_type_scat_source
C 0.0033 0.0016 2.3100 20.8439 1.0200 10.2075 1.5886 0.5687 0.8650 51.6512 0.2156 'International Tables Vol C 4.2.6.8 and 6.1.1.4'
H 0.0000 0.0000 0.4930 10.5109 0.3229 26.1257 0.1402 3.1424 0.0408 57.7998 0.0030 'International Tables Vol C 4.2.6.8 and 6.1.1.4'
N 0.0061 0.0033 12.2126 0.0057 3.1322 9.8933 2.0125 28.9975 1.1663 0.5826 -11.5290 'International Tables Vol C 4.2.6.8 and 6.1.1.4'
O 0.0106 0.0060 3.0485 13.2771 2.2868 5.7011 1.5463 0.3239 0.8670 32.9089 0.2508 'International Tables Vol C 4.2.6.8 and 6.1.1.4'
F 0.0171 0.0103 3.5392 10.2825 2.6412 4.2944 1.5170 0.2615 1.0243 26.1476 0.2776 'International Tables Vol C 4.2.6.8 and 6.1.1.4'
P 0.1023 0.0942 6.4345 1.9067 4.1791 27.1570 1.7800 0.5260 1.4908 68.1645 1.1149 'International Tables Vol C 4.2.6.8 and 6.1.1.4'
Pd -0.9988 1.0072 19.3319 0.6987 15.5017 7.9893 5.2954 25.2052 0.6058 76.8986 5.2659 'International Tables Vol C 4.2.6.8 and 6.1.1.4'
Sb -0.5866 1.5461 19.6418 5.3034 19.0455 0.4607 5.0371 27.9074 2.6827 75.2825 4.5909 'International Tables Vol C 4.2.6.8 and 6.1.1.4'
H 0.0000 0.0000 0.4930 10.5109 0.3229 26.1257 0.1402 3.1424 0.0408 57.7998 0.0030 'International Tables Vol C 4.2.6.8 and 6.1.1.4'

loop_
_geom_angle_atom_site_label_1
_geom_angle_site_symmetry_1
_geom_angle_atom_site_label_2
_geom_angle_site_symmetry_2
_geom_angle_atom_site_label_3
_geom_angle_site_symmetry_3
_geom_angle
_geom_angle_publ_flag
F2 . Sb1 . F3 . 89.56(19) yes
F2 . Sb1 . F4 . 90.4(2) yes
F3 . Sb1 . F4 . 91.35(19) yes
F2 . Sb1 . F5 . 178.5(2) yes
F3 . Sb1 . F5 . 89.8(2) yes
F4 . Sb1 . F5 . 88.2(2) yes
F2 . Sb1 . F6 . 90.23(19) yes
F3 . Sb1 . F6 . 178.86(19) yes
F4 . Sb1 . F6 . 89.77(19) yes
F5 . Sb1 . F6 . 90.4(2) yes
F2 . Sb1 . F7 . 91.8(2) yes
F3 . Sb1 . F7 . 90.0(2) yes
F4 . Sb1 . F7 . 177.4(2) yes
F5 . Sb1 . F7 . 89.6(3) yes
F6 . Sb1 . F7 . 88.9(2) yes
P9 . Pd8 . C54 . 80.45(13) yes
P9 . Pd8 . C55 . 84.52(15) yes
C54 . Pd8 . C55 . 34.1(2) yes
P9 . Pd8 . C61 . 165.3(2) yes
C54 . Pd8 . C61 . 114.0(2) yes
C55 . Pd8 . C61 . 105.9(3) yes
P9 . Pd8 . C62 . 135.7(2) yes
C54 . Pd8 . C62 . 130.5(3) yes
C55 . Pd8 . C62 . 139.5(3) yes
C61 . Pd8 . C62 . 36.1(3) yes
P9 . Pd8 . C63 . 99.9(2) yes
C54 . Pd8 . C63 . 160.4(3) yes
C55 . Pd8 . C63 . 165.2(3) yes
C61 . Pd8 . C63 . 67.4(3) yes
C62 . Pd8 . C63 . 39.6(3) yes
Pd8 . P9 . O10 . 116.12(14) yes
Pd8 . P9 . O29 . 115.34(14) yes
O10 . P9 . O29 . 101.68(18) yes
Pd8 . P9 . N44 . 107.65(16) yes
O10 . P9 . N44 . 100.9(2) yes
O29 . P9 . N44 . 114.4(2) yes
P9 . O10 . C11 . 113.4(3) yes
O10 . C11 . C12 . 118.0(5) yes
O10 . C11 . C20 . 118.4(4) yes
C12 . C11 . C20 . 123.6(5) yes
C11 . C12 . C13 . 118.5(5) yes
C11 . C12 . C27 . 119.6(4) yes
C13 . C12 . C27 . 121.5(5) yes
C12 . C13 . C14 . 118.5(5) yes
C12 . C13 . C18 . 122.1(5) yes
C14 . C13 . C18 . 119.4(5) yes
C13 . C14 . C15 . 119.3(5) yes
C13 . C14 . C19 . 120.3(5) yes
C15 . C14 . C19 . 120.4(5) yes
C14 . C15 . C16 . 119.9(6) yes
C14 . C15 . H151 . 119.5 no
C16 . C15 . H151 . 120.6 no
C15 . C16 . C17 . 121.1(6) yes
C15 . C16 . H161 . 118.8 no
C17 . C16 . H161 . 120.1 no
C16 . C17 . C18 . 121.1(6) yes
C16 . C17 . H171 . 120.8 no
C18 . C17 . H171 . 118.0 no
C13 . C18 . C17 . 119.2(6) yes
C13 . C18 . H181 . 120.5 no
C17 . C18 . H181 . 120.4 no
C14 . C19 . C20 . 122.4(5) yes
C14 . C19 . H191 . 119.5 no
C20 . C19 . H191 . 118.1 no
C11 . C20 . C19 . 116.4(5) yes
C11 . C20 . C21 . 123.8(5) yes
C19 . C20 . C21 . 119.8(5) yes
C20 . C21 . C22 . 119.9(5) yes
C20 . C21 . C26 . 121.1(5) yes
C22 . C21 . C26 . 118.8(5) yes
C21 . C22 . C23 . 120.1(6) yes
C21 . C22 . H221 . 119.6 no
C23 . C22 . H221 . 120.2 no
C22 . C23 . C24 . 120.8(6) yes
C22 . C23 . H231 . 120.1 no
C24 . C23 . H231 . 118.9 no
C23 . C24 . C25 . 119.0(6) yes
C23 . C24 . H241 . 120.6 no
C25 . C24 . H241 . 120.4 no
C24 . C25 . C26 . 119.9(6) yes
C24 . C25 . H251 . 120.2 no
C26 . C25 . H251 . 120.0 no
C25 . C26 . C21 . 121.4(6) yes
C25 . C26 . H261 . 119.9 no
C21 . C26 . H261 . 118.7 no
C12 . C27 . C28 . 120.4(4) yes
C12 . C27 . C39 . 121.1(5) yes
C28 . C27 . C39 . 118.5(5) yes
C27 . C28 . O29 . 118.0(4) yes
C27 . C28 . C30 . 124.7(5) yes
O29 . C28 . C30 . 117.2(4) yes
C28 . O29 . P9 . 123.8(3) yes
C28 . C30 . C31 . 123.4(5) yes
C28 . C30 . C37 . 115.9(5) yes
C31 . C30 . C37 . 120.7(5) yes
C30 . C31 . C32 . 124.0(5) yes
C30 . C31 . C36 . 119.5(5) yes
C32 . C31 . C36 . 116.6(5) yes
C31 . C32 . C33 . 120.8(5) yes
C31 . C32 . H321 . 119.4 no
C33 . C32 . H321 . 119.7 no
C32 . C33 . C34 . 120.8(6) yes
C32 . C33 . H331 . 120.5 no
C34 . C33 . H331 . 118.7 no
C33 . C34 . C35 . 119.4(5) yes
C33 . C34 . H341 . 120.5 no
C35 . C34 . H341 . 120.1 no
C34 . C35 . C36 . 119.6(5) yes
C34 . C35 . H351 . 120.4 no
C36 . C35 . H351 . 120.0 no
C31 . C36 . C35 . 122.7(6) yes
C31 . C36 . H361 . 119.4 no
C35 . C36 . H361 . 117.9 no
C30 . C37 . C38 . 122.5(5) yes
C30 . C37 . H371 . 118.6 no
C38 . C37 . H371 . 118.8 no
C37 . C38 . C39 . 119.9(5) yes
C37 . C38 . C43 . 120.9(5) yes
C39 . C38 . C43 . 119.2(5) yes
C38 . C39 . C27 . 117.9(5) yes
C38 . C39 . C40 . 119.2(5) yes
C27 . C39 . C40 . 122.9(5) yes
C39 . C40 . C41 . 119.5(5) yes
C39 . C40 . H401 . 120.9 no
C41 . C40 . H401 . 119.6 no
C40 . C41 . C42 . 121.9(6) yes
C40 . C41 . H411 . 119.2 no
C42 . C41 . H411 . 118.9 no
C41 . C42 . C43 . 119.4(5) yes
C41 . C42 . H421 . 119.6 no
C43 . C42 . H421 . 120.8 no
C38 . C43 . C42 . 120.7(5) yes
C38 . C43 . H431 . 119.3 no
C42 . C43 . H431 . 120.0 no
P9 . N44 . C45 . 125.2(3) yes
P9 . N44 . C53 . 115.9(3) yes
C45 . N44 . C53 . 118.9(4) yes
N44 . C45 . C46 . 110.1(4) yes
N44 . C45 . C52 . 112.4(4) yes
C46 . C45 . C52 . 113.1(4) yes
N44 . C45 . H451 . 107.0 no
C46 . C45 . H451 . 107.3 no
C52 . C45 . H451 . 106.6 no
C45 . C46 . C47 . 117.5(5) yes
C45 . C46 . C51 . 122.6(6) yes
C47 . C46 . C51 . 119.9(6) yes
C46 . C47 . C48 . 119.2(7) yes
C46 . C47 . H471 . 120.5 no
C48 . C47 . H471 . 120.2 no
C47 . C48 . C49 . 121.1(7) yes
C47 . C48 . H481 . 118.6 no
C49 . C48 . H481 . 120.2 no
C48 . C49 . C50 . 120.1(7) yes
C48 . C49 . H491 . 118.2 no
C50 . C49 . H491 . 121.6 no
C49 . C50 . C51 . 120.8(7) yes
C49 . C50 . H501 . 119.9 no
C51 . C50 . H501 . 119.3 no
C50 . C51 . C46 . 118.9(7) yes
C50 . C51 . H511 . 121.3 no
C46 . C51 . H511 . 119.8 no
C45 . C52 . H522 . 108.7 no
C45 . C52 . H521 . 109.9 no
H522 . C52 . H521 . 109.3 no
C45 . C52 . H523 . 110.4 no
H522 . C52 . H523 . 109.2 no
H521 . C52 . H523 . 109.3 no
N44 . C53 . C54 . 113.0(4) yes
N44 . C53 . C60 . 111.3(4) yes
C54 . C53 . C60 . 113.1(5) yes
N44 . C53 . H531 . 106.5 no
C54 . C53 . H531 . 106.1 no
C60 . C53 . H531 . 106.2 no
C53 . C54 . Pd8 . 103.1(3) yes
C53 . C54 . C55 . 122.1(5) yes
Pd8 . C54 . C55 . 71.2(3) yes
C53 . C54 . C59 . 121.2(5) yes
Pd8 . C54 . C59 . 104.6(4) yes
C55 . C54 . C59 . 115.6(5) yes
Pd8 . C55 . C54 . 74.7(3) yes
Pd8 . C55 . C56 . 103.4(4) yes
C54 . C55 . C56 . 120.8(6) yes
Pd8 . C55 . H551 . 116.8 no
C54 . C55 . H551 . 116.8 no
C56 . C55 . H551 . 115.9 no
C55 . C56 . C57 . 120.4(7) yes
C55 . C56 . H561 . 119.2 no
C57 . C56 . H561 . 120.4 no
C56 . C57 . C58 . 120.1(6) yes
C56 . C57 . H571 . 120.3 no
C58 . C57 . H571 . 119.5 no
C57 . C58 . C59 . 120.3(6) yes
C57 . C58 . H581 . 120.2 no
C59 . C58 . H581 . 119.5 no
C54 . C59 . C58 . 122.7(6) yes
C54 . C59 . H591 . 118.2 no
C58 . C59 . H591 . 119.1 no
C53 . C60 . H602 . 110.2 no
C53 . C60 . H601 . 109.4 no
H602 . C60 . H601 . 109.6 no
C53 . C60 . H603 . 108.7 no
H602 . C60 . H603 . 109.7 no
H601 . C60 . H603 . 109.3 no
Pd8 . C61 . C62 . 69.7(4) yes
Pd8 . C61 . H611 . 145.3 no
C62 . C61 . H611 . 145.0 no
C61 . C62 . Pd8 . 74.1(4) yes
C61 . C62 . C63 . 117.9(7) yes
Pd8 . C62 . C63 . 68.2(4) yes
C61 . C62 . H621 . 120.8 no
Pd8 . C62 . H621 . 120.9 no
C63 . C62 . H621 . 120.7 no
C62 . C63 . Pd8 . 72.2(4) yes
C64 6_556 C64 . C65 . 114.7(9) yes
C64 6_556 C64 . H642 . 109.6 no
C65 . C64 . H642 . 104.5 no
C64 6_556 C64 . H641 . 108.0 no
C65 . C64 . H641 . 110.4 no
H642 . C64 . H641 . 109.6 no
C64 . C65 . C66 . 122.6(12) yes
C64 . C65 . H651 . 108.7 no
C66 . C65 . H651 . 103.6 no
C64 . C65 . H652 . 104.4 no
C66 . C65 . H652 . 107.6 no
H651 . C65 . H652 . 109.5 no
C65 . C66 . C67 . 105.5(13) yes
C65 . C66 . H662 . 106.7 no
C67 . C66 . H662 . 106.7 no
C65 . C66 . H661 . 110.4 no
C67 . C66 . H661 . 117.5 no
H662 . C66 . H661 . 109.5 no
C66 . C67 . C66 6_556 156.9(18) yes
C66 . C67 . H672 6_556 95.3 no
C66 6_556 C67 . H672 6_556 98.0 no
C66 . C67 . H672 . 98.0 no
C66 6_556 C67 . H672 . 95.3 no
H672 6_556 C67 . H672 . 109.5 no

loop_
_geom_bond_atom_site_label_1
_geom_bond_site_symmetry_1
_geom_bond_atom_site_label_2
_geom_bond_site_symmetry_2
_geom_bond_distance
_geom_bond_publ_flag
Sb1 . F2 . 1.855(4) yes
Sb1 . F3 . 1.863(4) yes
Sb1 . F4 . 1.862(4) yes
Sb1 . F5 . 1.880(4) yes
Sb1 . F6 . 1.876(4) yes
Sb1 . F7 . 1.855(4) yes
Pd8 . P9 . 2.2465(14) yes
Pd8 . C54 . 2.436(5) yes
Pd8 . C55 . 2.390(6) yes
Pd8 . C61 . 2.230(7) yes
Pd8 . C62 . 2.175(6) yes
Pd8 . C63 . 2.120(6) yes
P9 . O10 . 1.624(4) yes
P9 . O29 . 1.617(3) yes
P9 . N44 . 1.639(4) yes
O10 . C11 . 1.402(6) yes
C11 . C12 . 1.376(7) yes
C11 . C20 . 1.433(7) yes
C12 . C13 . 1.439(7) yes
C12 . C27 . 1.489(7) yes
C13 . C14 . 1.409(8) yes
C13 . C18 . 1.425(8) yes
C14 . C15 . 1.434(7) yes
C14 . C19 . 1.414(8) yes
C15 . C16 . 1.354(9) yes
C15 . H151 . 0.937 no
C16 . C17 . 1.396(9) yes
C16 . H161 . 0.942 no
C17 . C18 . 1.382(8) yes
C17 . H171 . 0.929 no
C18 . H181 . 0.927 no
C19 . C20 . 1.373(7) yes
C19 . H191 . 0.932 no
C20 . C21 . 1.490(7) yes
C21 . C22 . 1.398(8) yes
C21 . C26 . 1.377(8) yes
C22 . C23 . 1.390(9) yes
C22 . H221 . 0.927 no
C23 . C24 . 1.387(10) yes
C23 . H231 . 0.930 no
C24 . C25 . 1.394(10) yes
C24 . H241 . 0.936 no
C25 . C26 . 1.389(8) yes
C25 . H251 . 0.927 no
C26 . H261 . 0.926 no
C27 . C28 . 1.377(7) yes
C27 . C39 . 1.431(7) yes
C28 . O29 . 1.418(6) yes
C28 . C30 . 1.418(7) yes
C30 . C31 . 1.469(7) yes
C30 . C37 . 1.380(7) yes
C31 . C32 . 1.397(8) yes
C31 . C36 . 1.417(7) yes
C32 . C33 . 1.395(8) yes
C32 . H321 . 0.934 no
C33 . C34 . 1.381(9) yes
C33 . H331 . 0.935 no
C34 . C35 . 1.395(9) yes
C34 . H341 . 0.933 no
C35 . C36 . 1.361(8) yes
C35 . H351 . 0.929 no
C36 . H361 . 0.937 no
C37 . C38 . 1.415(8) yes
C37 . H371 . 0.936 no
C38 . C39 . 1.433(7) yes
C38 . C43 . 1.410(8) yes
C39 . C40 . 1.413(8) yes
C40 . C41 . 1.386(8) yes
C40 . H401 . 0.938 no
C41 . C42 . 1.397(9) yes
C41 . H411 . 0.932 no
C42 . C43 . 1.390(8) yes
C42 . H421 . 0.933 no
C43 . H431 . 0.930 no
N44 . C45 . 1.502(6) yes
N44 . C53 . 1.475(6) yes
C45 . C46 . 1.517(7) yes
C45 . C52 . 1.524(7) yes
C45 . H451 . 0.980 no
C46 . C47 . 1.399(9) yes
C46 . C51 . 1.362(9) yes
C47 . C48 . 1.401(10) yes
C47 . H471 . 0.926 no
C48 . C49 . 1.341(12) yes
C48 . H481 . 0.928 no
C49 . C50 . 1.362(12) yes
C49 . H491 . 0.931 no
C50 . C51 . 1.422(9) yes
C50 . H501 . 0.932 no
C51 . H511 . 0.927 no
C52 . H522 . 0.965 no
C52 . H521 . 0.959 no
C52 . H523 . 0.963 no
C53 . C54 . 1.508(8) yes
C53 . C60 . 1.540(7) yes
C53 . H531 . 0.982 no
C54 . C55 . 1.415(8) yes
C54 . C59 . 1.403(7) yes
C55 . C56 . 1.398(9) yes
C55 . H551 . 0.980 no
C56 . C57 . 1.366(10) yes
C56 . H561 . 0.934 no
C57 . C58 . 1.360(10) yes
C57 . H571 . 0.931 no
C58 . C59 . 1.368(10) yes
C58 . H581 . 0.934 no
C59 . H591 . 0.926 no
C60 . H602 . 0.963 no
C60 . H601 . 0.959 no
C60 . H603 . 0.962 no
C61 . C62 . 1.366(11) yes
C61 . H611 . 0.930 no
C62 . C63 . 1.454(10) yes
C62 . H621 . 0.980 no
C64 . C64 6_556 1.510(9) yes
C64 . C65 . 1.486(9) yes
C64 . H642 . 0.972 no
C64 . H641 . 0.972 no
C65 . C66 . 1.442(9) yes
C65 . H651 . 0.969 no
C65 . H652 . 0.970 no
C66 . C67 . 1.495(17) yes
C66 . H662 . 0.950 no
C66 . H661 . 0.950 no
C67 . H672 6_556 0.951 no
C67 . H672 . 0.951 no

loop_
_geom_hbond_atom_site_label_D
_geom_hbond_site_symmetry_D
_geom_hbond_atom_site_label_H
_geom_hbond_site_symmetry_H
_geom_hbond_atom_site_label_A
_geom_hbond_site_symmetry_A
_geom_hbond_angle_DHA
_geom_hbond_distance_DH
_geom_hbond_distance_HA
_geom_hbond_distance_DA
_geom_hbond_publ_flag
C18 . H181 . C39 . 123 0.93 2.58 3.177(9) yes
